data_7027650
loop_
_publ_author_name
'Bruce, Michael I.'
'Hall, Ben C.'
'Kelly, Brian D.'
'Low, Paul J.'
'Skelton, Brian W.'
'White, Allan H.'

_publ_section_title
;
 An efficient synthesis of polyynyl and polyynediyl complexes of
 ruthenium(II)&#x200A;&#x2020;
;
_journal_issue 21
_journal_name_full 'Journal of the Chemical Society, Dalton Transactions'
_journal_page_first 3719
_journal_paper_doi 10.1039/a905174k
_journal_year 1999
_chemical_formula_sum 'C58 H42 Cl2 Co2 O6 P2 Ru'
_chemical_formula_weight 1186.76
_space_group_IT_number 2
_symmetry_cell_setting triclinic
_symmetry_space_group_name_Hall '-P 1'
_symmetry_space_group_name_H-M 'P -1'
_cell_angle_alpha 95.4530(10)
_cell_angle_beta 104.2380(10)
_cell_angle_gamma 112.8470(10)
_cell_formula_units_Z 2
_cell_length_a 11.8310(10)
_cell_length_b 14.1950(10)
_cell_length_c 17.632(2)
_cell_measurement_reflns_used 8192
_cell_measurement_temperature 153
_cell_measurement_theta_max 28
_cell_measurement_theta_min 2
_cell_volume 2584.1(4)
_computing_cell_refinement 'Siemens SAINT (Siemens, 1995)'
_computing_data_collection 'Siemens SMART (Siemens, 1995)'
_computing_data_reduction 'xtal ADDREF SORTRF'
_computing_molecular_graphics xtal
_computing_publication_material 'xtal BONDLA CIFIO'
_computing_structure_refinement 'xtal CRYLSQ'
_computing_structure_solution xtal
_diffrn_ambient_temperature 153
_diffrn_measurement_device_type
;
Bruker SMART CCD diffractometer
;
_diffrn_measurement_method '\w scans'
_diffrn_radiation_detector 'CCD area detector'
_diffrn_radiation_monochromator graphite
_diffrn_radiation_source 'sealed tube'
_diffrn_radiation_type 'Mo K\a'
_diffrn_radiation_wavelength .71073
_diffrn_reflns_av_R_equivalents .026
_diffrn_reflns_av_sigmaI/netI .068
_diffrn_reflns_limit_h_max 15
_diffrn_reflns_limit_h_min -16
_diffrn_reflns_limit_k_max 19
_diffrn_reflns_limit_k_min -19
_diffrn_reflns_limit_l_max 23
_diffrn_reflns_limit_l_min 0
_diffrn_reflns_number 30223
_diffrn_reflns_theta_max 29.13
_diffrn_reflns_theta_min 1.22
_diffrn_standards_decay_% 0
_exptl_absorpt_coefficient_mu 1.14
_exptl_absorpt_correction_T_max .850
_exptl_absorpt_correction_T_min .737
_exptl_absorpt_correction_type multi-scan
_exptl_absorpt_process_details
;
 SADABS; Sheldrick, 1996
;
_exptl_crystal_density_diffrn 1.525
_exptl_crystal_description block
_exptl_crystal_F_000 1200
_exptl_crystal_size_max .35
_exptl_crystal_size_mid .20
_exptl_crystal_size_min .10
_refine_diff_density_max .994
_refine_diff_density_min -.672
_refine_ls_extinction_coef .00000
_refine_ls_goodness_of_fit_all 1.234
_refine_ls_goodness_of_fit_ref 1.349
_refine_ls_hydrogen_treatment noref
_refine_ls_matrix_type atomblock
_refine_ls_number_constraints 0
_refine_ls_number_parameters 641
_refine_ls_number_reflns 9742
_refine_ls_number_restraints 0
_refine_ls_R_factor_all .056
_refine_ls_R_factor_gt .038
_refine_ls_shift/su_max .049
_refine_ls_shift/su_mean .003
_refine_ls_structure_factor_coef F
_refine_ls_weighting_scheme calc
_refine_ls_wR_factor_all .049
_refine_ls_wR_factor_ref .046
_reflns_d_resolution_high .73
_reflns_d_resolution_low 16.642
_reflns_Friedel_coverage 0
_reflns_limit_h_max 16
_reflns_limit_h_min 0
_reflns_limit_k_max 17
_reflns_limit_k_min -19
_reflns_limit_l_max 21
_reflns_limit_l_min -23
_reflns_number_gt 9742
_reflns_number_total 12625
_reflns_threshold_expression 'F    > 4.00 sig(F   )'
_cod_data_source_file 905174ksup1.cif
_cod_data_source_block br646
_cod_original_sg_symbol_Hall -p_1
_cod_original_sg_symbol_H-M P_-1
_cod_original_formula_sum 'C58 H42 Cl2 Co2 O6 P2 Ru1'
_cod_database_code 7027650

loop_
_symmetry_equiv_pos_as_xyz
+x,+y,+z
-x,-y,-z

loop_
_atom_site_label
_atom_site_fract_x
_atom_site_fract_y
_atom_site_fract_z
_atom_site_U_iso_or_equiv
_atom_site_adp_type
_atom_site_occupancy
Ru1 .08701(2) .160087(18) .218854(13) .01612(9) Uani 1.00000
Co2 .46752(4) -.02104(3) .16499(3) .02498(17) Uani 1.00000
Co3 .41843(4) -.09440(3) .28105(2) .02445(17) Uani 1.00000
C21 .5916(3) .1106(3) .2135(2) .0330(14) Uani 1.00000
O21 .6654(2) .19365(19) .24475(16) .0474(12) Uani 1.00000
C22 .4034(3) .0001(3) .0680(2) .0366(15) Uani 1.00000
O22 .3596(3) .0117(2) .00713(16) .0589(14) Uani 1.00000
C23 .5496(3) -.1005(3) .1422(2) .0328(14) Uani 1.00000
O23 .5952(2) -.1544(2) .12859(16) .0480(12) Uani 1.00000
O31 .6423(2) .0792(2) .40079(15) .0448(11) Uani 1.00000
C31 .5565(3) .0109(3) .3554(2) .0300(13) Uani 1.00000
C32 .3064(3) -.1340(2) .3363(2) .0304(13) Uani 1.00000
O32 .2330(2) -.1596(2) .37077(16) .0446(12) Uani 1.00000
C33 .4485(3) -.2113(3) .2684(2) .0315(14) Uani 1.00000
O33 .4591(2) -.28689(19) .25631(15) .0420(11) Uani 1.00000
P1 .25584(7) .32035(6) .23852(4) .0179(3) Uani 1.00000
C111 .4216(3) .3680(2) .30708(17) .0193(11) Uani 1.00000
C112 .4693(3) .2973(2) .33437(17) .0216(11) Uani 1.00000
C113 .5982(3) .3334(2) .38073(18) .0252(12) Uani 1.00000
C114 .6786(3) .4397(2) .40107(18) .0257(12) Uani 1.00000
C115 .6322(3) .5097(2) .37363(18) .0252(12) Uani 1.00000
C116 .5051(3) .4746(2) .32617(18) .0236(12) Uani 1.00000
C121 .2993(3) .3392(2) .14528(17) .0225(11) Uani 1.00000
C122 .2947(3) .2525(3) .09795(19) .0281(13) Uani 1.00000
C123 .3303(3) .2621(3) .0283(2) .0381(15) Uani 1.00000
C124 .3680(3) .3553(3) .0050(2) .0419(16) Uani 1.00000
C125 .3741(3) .4415(3) .0515(2) .0420(16) Uani 1.00000
C126 .3412(3) .4352(3) .1226(2) .0315(13) Uani 1.00000
C131 .2129(3) .4283(2) .26276(18) .0207(11) Uani 1.00000
C132 .1316(3) .4515(2) .20352(19) .0286(13) Uani 1.00000
C133 .0873(3) .5254(3) .2225(2) .0373(15) Uani 1.00000
C134 .1234(3) .5769(3) .3010(2) .0370(15) Uani 1.00000
C135 .2036(3) .5542(2) .3607(2) .0287(13) Uani 1.00000
C136 .2475(3) .4803(2) .34161(18) .0239(12) Uani 1.00000
P2 .09150(7) .14964(6) .34813(4) .0172(3) Uani 1.00000
C211 .2426(3) .1732(2) .42339(16) .0189(11) Uani 1.00000
C212 .3213(3) .2732(2) .47104(18) .0234(12) Uani 1.00000
C213 .4413(3) .2952(2) .52378(18) .0279(12) Uani 1.00000
C214 .4846(3) .2178(3) .52909(18) .0285(13) Uani 1.00000
C215 .4080(3) .1183(3) .48237(19) .0287(13) Uani 1.00000
C216 .2874(3) .0956(2) .43004(17) .0234(12) Uani 1.00000
C221 -.0193(3) .0152(2) .34775(17) .0207(11) Uani 1.00000
C222 -.0063(3) -.0677(2) .30853(18) .0237(12) Uani 1.00000
C223 -.0963(3) -.1715(2) .29848(19) .0283(13) Uani 1.00000
C224 -.1990(3) -.1913(2) .3285(2) .0307(13) Uani 1.00000
C225 -.2117(3) -.1106(3) .3687(2) .0301(13) Uani 1.00000
C226 -.1232(3) -.0069(2) .37881(18) .0243(12) Uani 1.00000
C231 .0350(3) .2304(2) .40244(17) .0198(11) Uani 1.00000
C232 .0409(3) .2293(2) .48268(18) .0257(12) Uani 1.00000
C233 -.0018(3) .2908(3) .52296(18) .0289(13) Uani 1.00000
C234 -.0511(3) .3535(3) .4843(2) .0311(13) Uani 1.00000
C235 -.0576(3) .3546(3) .4048(2) .0294(13) Uani 1.00000
C236 -.0140(3) .2935(2) .36423(17) .0225(11) Uani 1.00000
C1 .2052(3) .0908(2) .22621(16) .0195(11) Uani 1.00000
C2 .2659(3) .0385(2) .22153(17) .0209(11) Uani 1.00000
C3 .3289(3) -.0248(2) .21234(17) .0229(12) Uani 1.00000
C4 .3045(3) -.1204(2) .17248(18) .0238(12) Uani 1.00000
C41 .1892(3) -.2105(2) .12136(18) .0247(12) Uani 1.00000
C42 .1931(3) -.2815(3) .0630(2) .0325(14) Uani 1.00000
C43 .0812(3) -.3634(3) .0154(2) .0392(15) Uani 1.00000
C44 -.0367(3) -.3778(3) .0258(2) .0397(15) Uani 1.00000
C45 -.0414(3) -.3080(3) .0828(2) .0362(15) Uani 1.00000
C46 .0697(3) -.2246(3) .1299(2) .0329(14) Uani 1.00000
C01 -.0237(3) .0702(3) .09362(18) .0332(14) Uani 1.00000
C02 -.0914(3) .0218(3) .1450(2) .0316(13) Uani 1.00000
C03 -.1284(3) .0937(3) .18116(18) .0282(13) Uani 1.00000
C04 -.0850(3) .1863(2) .15173(18) .0265(12) Uani 1.00000
C05 -.0193(3) .1718(3) .09732(18) .0290(13) Uani 1.00000
Cl1 .69765(12) .34866(11) .10586(7) .0711(6) Uani 1.00000
Cl2 .74356(13) .54703(9) .19858(8) .0818(6) Uani 1.00000
C0 .6588(4) .4115(3) .1792(2) .0434(17) Uani 1.00000
H112 .41331 .22369 .32119 .02800 Uiso 1.00000
H113 .63083 .28435 .39805 .03200 Uiso 1.00000
H114 .76605 .46414 .43470 .03400 Uiso 1.00000
H115 .68790 .58332 .38720 .03300 Uiso 1.00000
H116 .47392 .52349 .30647 .03100 Uiso 1.00000
H122 .26810 .18585 .11390 .03700 Uiso 1.00000
H123 .32757 .20126 -.00396 .04700 Uiso 1.00000
H124 .39030 .36093 -.04425 .05400 Uiso 1.00000
H125 .40219 .50783 .03531 .05200 Uiso 1.00000
H126 .34745 .49631 .15525 .04200 Uiso 1.00000
H132 .10679 .41630 .14821 .03800 Uiso 1.00000
H133 .03210 .54097 .17990 .04800 Uiso 1.00000
H134 .09171 .62724 .31369 .04900 Uiso 1.00000
H135 .22972 .59052 .41591 .03900 Uiso 1.00000
H136 .30231 .46407 .38317 .03200 Uiso 1.00000
H212 .29207 .32710 .46791 .03100 Uiso 1.00000
H213 .49404 .36436 .55613 .03600 Uiso 1.00000
H214 .56791 .23316 .56577 .03700 Uiso 1.00000
H215 .43743 .06401 .48526 .03700 Uiso 1.00000
H216 .23374 .02643 .39811 .03200 Uiso 1.00000
H222 .06611 -.05389 .28835 .03200 Uiso 1.00000
H223 -.08701 -.22837 .26983 .03800 Uiso 1.00000
H224 -.26114 -.26222 .32129 .04000 Uiso 1.00000
H225 -.28269 -.12519 .39021 .03900 Uiso 1.00000
H226 -.13297 .04952 .40706 .03200 Uiso 1.00000
H232 .07558 .18672 .51033 .03400 Uiso 1.00000
H233 .00324 .29081 .57782 .03700 Uiso 1.00000
H234 -.08141 .39545 .51196 .03900 Uiso 1.00000
H235 -.09228 .39767 .37756 .03800 Uiso 1.00000
H236 -.01882 .29452 .30889 .03300 Uiso 1.00000
H42 .27548 -.27329 .05686 .04200 Uiso 1.00000
H43 .08448 -.41125 -.02568 .04900 Uiso 1.00000
H44 -.11473 -.43614 -.00757 .05100 Uiso 1.00000
H45 -.12335 -.31728 .08986 .04700 Uiso 1.00000
H46 .06535 -.17542 .16929 .04300 Uiso 1.00000
H01 .01302 .03969 .06094 .04200 Uiso 1.00000
H02 -.10952 -.04742 .15354 .03900 Uiso 1.00000
H03 -.17361 .08211 .22038 .03800 Uiso 1.00000
H04 -.09806 .24774 .16539 .03300 Uiso 1.00000
H05 .02096 .22175 .06806 .03900 Uiso 1.00000
H0a .56770 .39293 .16152 .05400 Uiso 1.00000
H0b .67754 .38716 .22755 .05400 Uiso 1.00000

loop_
_atom_site_aniso_label
_atom_site_aniso_U_11
_atom_site_aniso_U_22
_atom_site_aniso_U_33
_atom_site_aniso_U_12
_atom_site_aniso_U_13
_atom_site_aniso_U_23
Ru1 .01510(11) .01781(12) .01579(12) .00738(9) .00536(9) .00195(9)
Co2 .0230(2) .0281(2) .0278(2) .01285(18) .01152(18) .00542(19)
Co3 .0254(2) .0257(2) .0254(2) .01373(19) .00856(18) .00541(18)
C21 .0294(17) .035(2) .040(2) .0153(15) .0147(15) .0099(16)
O21 .0437(15) .0293(14) .0593(18) .0062(12) .0178(13) .0008(12)
C22 .0319(18) .046(2) .037(2) .0171(16) .0159(16) .0112(17)
O22 .0533(17) .087(2) .0413(17) .0320(16) .0132(13) .0287(16)
C23 .0301(17) .037(2) .036(2) .0148(15) .0166(15) .0091(16)
O23 .0575(17) .0488(17) .0612(18) .0352(14) .0359(14) .0141(14)
O31 .0372(14) .0419(16) .0437(16) .0112(12) .0059(12) .0002(12)
C31 .0314(17) .0326(19) .0317(19) .0187(15) .0105(14) .0083(15)
C32 .0351(18) .0272(18) .034(2) .0185(15) .0115(15) .0060(15)
O32 .0511(15) .0375(15) .0604(18) .0219(13) .0354(14) .0168(13)
C33 .0355(18) .0315(19) .0315(19) .0189(15) .0086(15) .0093(15)
O33 .0529(16) .0346(14) .0491(16) .0278(13) .0181(13) .0087(12)
P1 .0166(3) .0193(4) .0183(4) .0077(3) .0062(3) .0037(3)
C111 .0192(14) .0209(15) .0174(15) .0077(12) .0069(11) .0029(12)
C112 .0193(14) .0220(16) .0234(16) .0079(12) .0084(12) .0039(12)
C113 .0245(15) .0293(17) .0276(17) .0166(14) .0085(13) .0081(14)
C114 .0184(14) .0324(18) .0231(16) .0089(13) .0050(12) .0031(13)
C115 .0209(15) .0199(16) .0291(17) .0040(13) .0071(13) .0016(13)
C116 .0215(15) .0230(16) .0261(17) .0092(13) .0075(12) .0060(13)
C121 .0167(14) .0307(17) .0188(15) .0081(13) .0065(12) .0064(13)
C122 .0234(15) .0346(19) .0265(17) .0107(14) .0109(13) .0069(14)
C123 .0293(18) .054(2) .0278(19) .0130(17) .0139(15) .0029(17)
C124 .0310(18) .064(3) .028(2) .0130(18) .0156(15) .0141(18)
C125 .0284(18) .052(2) .042(2) .0075(17) .0152(16) .0276(19)
C126 .0237(16) .037(2) .0322(19) .0089(14) .0098(14) .0132(15)
C131 .0163(13) .0176(15) .0273(17) .0049(12) .0090(12) .0051(12)
C132 .0292(17) .0269(18) .0297(18) .0138(14) .0063(14) .0052(14)
C133 .0362(19) .035(2) .046(2) .0234(16) .0073(16) .0123(17)
C134 .036(2) .0267(19) .054(2) .0185(16) .0173(17) .0027(16)
C135 .0266(16) .0217(17) .0352(19) .0077(13) .0128(14) -.0021(14)
C136 .0212(15) .0237(16) .0254(17) .0071(13) .0093(13) .0047(13)
P2 .0175(3) .0192(4) .0176(4) .0097(3) .0075(3) .0031(3)
C211 .0205(14) .0231(16) .0172(15) .0109(12) .0094(11) .0057(12)
C212 .0245(15) .0233(16) .0247(16) .0122(13) .0085(13) .0053(13)
C213 .0238(15) .0296(18) .0253(17) .0078(14) .0064(13) .0022(14)
C214 .0214(15) .040(2) .0229(17) .0137(14) .0035(13) .0068(14)
C215 .0340(18) .037(2) .0271(18) .0248(16) .0118(14) .0107(15)
C216 .0259(15) .0240(16) .0220(16) .0116(13) .0091(13) .0042(13)
C221 .0211(14) .0244(16) .0188(15) .0108(13) .0069(12) .0080(12)
C222 .0236(15) .0224(16) .0309(17) .0113(13) .0144(13) .0099(13)
C223 .0343(17) .0194(16) .0302(18) .0104(14) .0100(14) .0054(13)
C224 .0290(17) .0218(17) .035(2) .0037(14) .0091(14) .0113(14)
C225 .0244(16) .0334(19) .0326(19) .0081(14) .0129(14) .0146(15)
C226 .0233(15) .0267(17) .0246(17) .0109(13) .0095(13) .0062(13)
C231 .0175(14) .0204(15) .0213(15) .0072(12) .0083(12) .0009(12)
C232 .0273(16) .0307(18) .0235(17) .0160(14) .0092(13) .0050(13)
C233 .0305(17) .037(2) .0222(17) .0156(15) .0127(13) .0019(14)
C234 .0298(17) .0320(19) .037(2) .0167(15) .0168(15) -.0008(15)
C235 .0293(17) .0296(18) .035(2) .0177(15) .0117(14) .0068(15)
C236 .0213(14) .0250(16) .0235(16) .0117(13) .0081(12) .0040(13)
C1 .0209(14) .0197(15) .0171(15) .0064(12) .0083(12) .0029(12)
C2 .0208(14) .0209(16) .0214(15) .0082(12) .0088(12) .0032(12)
C3 .0214(15) .0266(17) .0228(16) .0106(13) .0095(12) .0058(13)
C4 .0231(15) .0282(17) .0251(17) .0139(13) .0104(13) .0075(13)
C41 .0252(15) .0266(17) .0239(17) .0123(13) .0072(13) .0076(13)
C42 .0309(17) .032(2) .034(2) .0135(15) .0111(15) .0037(15)
C43 .045(2) .033(2) .034(2) .0165(17) .0071(16) -.0007(16)
C44 .036(2) .032(2) .033(2) .0032(16) -.0017(15) .0092(16)
C45 .0221(16) .045(2) .035(2) .0084(15) .0055(14) .0132(17)
C46 .0303(17) .036(2) .035(2) .0153(15) .0120(15) .0093(16)
C01 .0299(17) .044(2) .0198(17) .0179(16) -.0005(13) -.0066(15)
C02 .0278(17) .0252(18) .0301(19) .0067(14) -.0022(14) .0031(14)
C03 .0137(14) .041(2) .0245(17) .0082(13) .0028(12) .0067(14)
C04 .0208(15) .0322(18) .0254(17) .0144(14) .0014(13) .0027(14)
C05 .0220(15) .039(2) .0177(16) .0071(14) .0010(12) .0085(14)
Cl1 .0797(8) .0987(10) .0605(7) .0557(8) .0366(6) .0138(7)
Cl2 .0953(9) .0459(7) .0887(10) .0006(6) .0521(8) .0122(6)
C0 .045(2) .047(2) .044(2) .0183(19) .0244(18) .0113(18)

loop_
_atom_type_symbol
_atom_type_oxidation_number
_atom_type_number_in_cell
_atom_type_scat_dispersion_real
_atom_type_scat_dispersion_imag
_atom_type_scat_source
C 0 116 .002 .002 'Int Tables Vol IV Tables 2.2B and 2.3.1'
H 0 84 0 0 'Int Tables Vol IV Tables 2.2B and 2.3.1'
Cl 0 4 .132 .159 'Int Tables Vol IV Tables 2.2B and 2.3.1'
Co 0 4 .299 .973 'Int Tables Vol IV Tables 2.2B and 2.3.1'
O 0 12 .008 .006 'Int Tables Vol IV Tables 2.2B and 2.3.1'
P 0 4 .09 .095 'Int Tables Vol IV Tables 2.2B and 2.3.1'
Ru 0 2 -1.42 .836 'Int Tables Vol IV Tables 2.2B and 2.3.1'

loop_
_geom_angle_atom_site_label_1
_geom_angle_atom_site_label_2
_geom_angle_atom_site_label_3
_geom_angle
P1 Ru1 P2 100.82(3)
P1 Ru1 C1 90.63(8)
P1 Ru1 C01 118.28(9)
P1 Ru1 C02 153.79(10)
P1 Ru1 C03 137.14(10)
P1 Ru1 C04 102.42(8)
P1 Ru1 C05 93.07(8)
P2 Ru1 C1 89.42(9)
P2 Ru1 C01 140.90(9)
P2 Ru1 C02 104.39(10)
P2 Ru1 C03 90.06(9)
P2 Ru1 C04 111.76(9)
P2 Ru1 C05 148.04(10)
C1 Ru1 C01 90.76(13)
C1 Ru1 C02 96.67(13)
C1 Ru1 C03 131.19(12)
C1 Ru1 C04 152.06(11)
C1 Ru1 C05 119.31(13)
C01 Ru1 C02 36.86(13)
C01 Ru1 C03 61.38(13)
C01 Ru1 C04 61.29(14)
C01 Ru1 C05 36.83(14)
C02 Ru1 C03 36.96(14)
C02 Ru1 C04 61.41(13)
C02 Ru1 C05 61.44(12)
C03 Ru1 C04 36.50(12)
C03 Ru1 C05 61.05(12)
C04 Ru1 C05 36.54(13)
Co3 Co2 C21 101.85(12)
Co3 Co2 C22 146.32(12)
Co3 Co2 C23 95.61(12)
Co3 Co2 C3 51.56(10)
Co3 Co2 C4 50.83(9)
C21 Co2 C22 100.22(16)
C21 Co2 C23 107.18(16)
C21 Co2 C3 100.61(15)
C21 Co2 C4 139.64(16)
C22 Co2 C23 101.80(18)
C22 Co2 C3 99.47(16)
C22 Co2 C4 96.52(14)
C23 Co2 C3 141.05(15)
C23 Co2 C4 104.89(15)
C3 Co2 C4 40.13(13)
Co2 Co3 C31 94.83(12)
Co2 Co3 C32 146.85(12)
Co2 Co3 C33 101.76(12)
Co2 Co3 C3 51.82(10)
Co2 Co3 C4 50.33(9)
C31 Co3 C32 101.31(15)
C31 Co3 C33 109.92(16)
C31 Co3 C3 105.61(15)
C31 Co3 C4 140.04(15)
C32 Co3 C33 99.65(17)
C32 Co3 C3 95.68(16)
C32 Co3 C4 101.98(14)
C33 Co3 C3 137.36(13)
C33 Co3 C4 97.60(14)
C3 Co3 C4 40.07(13)
Co2 C21 O21 177.2(4)
Co2 C22 O22 178.0(3)
Co2 C23 O23 176.2(3)
Co3 C31 O31 177.8(3)
Co3 C32 O32 179.0(3)
Co3 C33 O33 175.2(3)
Ru1 P1 C111 127.36(11)
Ru1 P1 C121 110.88(8)
Ru1 P1 C131 111.87(9)
C111 P1 C121 97.10(13)
C111 P1 C131 102.51(13)
C121 P1 C131 104.23(16)
P1 C111 C112 120.50(18)
P1 C111 C116 120.3(3)
C112 C111 C116 118.9(2)
C111 C112 C113 120.2(3)
C111 C112 H112 119.9(3)
C113 C112 H112 119.9(3)
C112 C113 C114 120.1(3)
C112 C113 H113 119.7(3)
C114 C113 H113 120.2(3)
C113 C114 C115 119.9(3)
C113 C114 H114 119.7(4)
C115 C114 H114 120.4(3)
C114 C115 C116 120.5(3)
C114 C115 H115 120.1(3)
C116 C115 H115 119.5(4)
C111 C116 C115 120.4(3)
C111 C116 H116 119.6(3)
C115 C116 H116 120.1(3)
P1 C121 C122 117.1(3)
P1 C121 C126 123.7(3)
C122 C121 C126 119.1(3)
C121 C122 C123 120.1(3)
C121 C122 H122 120.0(3)
C123 C122 H122 119.9(4)
C122 C123 C124 120.7(4)
C122 C123 H123 119.4(4)
C124 C123 H123 119.9(4)
C123 C124 C125 119.7(4)
C123 C124 H124 120.2(4)
C125 C124 H124 120.1(4)
C124 C125 C126 121.1(4)
C124 C125 H125 119.5(4)
C126 C125 H125 119.4(4)
C121 C126 C125 119.2(3)
C121 C126 H126 120.3(4)
C125 C126 H126 120.5(4)
P1 C131 C132 120.4(2)
P1 C131 C136 121.1(3)
C132 C131 C136 118.2(3)
C131 C132 C133 120.9(3)
C131 C132 H132 119.3(4)
C133 C132 H132 119.7(3)
C132 C133 C134 120.1(4)
C132 C133 H133 119.1(3)
C134 C133 H133 120.7(4)
C133 C134 C135 119.6(4)
C133 C134 H134 119.6(4)
C135 C134 H134 120.8(4)
C134 C135 C136 120.2(3)
C134 C135 H135 120.0(4)
C136 C135 H135 119.8(3)
C131 C136 C135 121.0(3)
C131 C136 H136 119.0(4)
C135 C136 H136 120.1(3)
Ru1 P2 C211 119.99(11)
Ru1 P2 C221 108.07(9)
Ru1 P2 C231 119.07(11)
C211 P2 C221 104.13(14)
C211 P2 C231 100.73(14)
C221 P2 C231 102.69(15)
P2 C211 C212 119.8(3)
P2 C211 C216 121.58(18)
C212 C211 C216 118.4(3)
C211 C212 C213 120.8(3)
C211 C212 H212 119.7(3)
C213 C212 H212 119.4(3)
C212 C213 C214 120.0(3)
C212 C213 H213 119.7(4)
C214 C213 H213 120.3(3)
C213 C214 C215 119.9(3)
C213 C214 H214 119.9(3)
C215 C214 H214 120.2(4)
C214 C215 C216 120.3(4)
C214 C215 H215 120.7(3)
C216 C215 H215 119.0(3)
C211 C216 C215 120.5(3)
C211 C216 H216 119.2(3)
C215 C216 H216 120.3(4)
P2 C221 C222 118.3(2)
P2 C221 C226 123.0(3)
C222 C221 C226 118.5(3)
C221 C222 C223 120.9(3)
C221 C222 H222 119.5(3)
C223 C222 H222 119.5(3)
C222 C223 C224 119.5(3)
C222 C223 H223 120.0(4)
C224 C223 H223 120.5(3)
C223 C224 C225 120.2(3)
C223 C224 H224 119.7(4)
C225 C224 H224 120.1(4)
C224 C225 C226 120.9(3)
C224 C225 H225 119.7(3)
C226 C225 H225 119.4(4)
C221 C226 C225 119.9(3)
C221 C226 H226 119.7(3)
C225 C226 H226 120.4(3)
P2 C231 C232 120.8(3)
P2 C231 C236 120.1(2)
C232 C231 C236 119.0(3)
C231 C232 C233 120.2(3)
C231 C232 H232 120.2(4)
C233 C232 H232 119.6(3)
C232 C233 C234 120.4(3)
C232 C233 H233 120.2(4)
C234 C233 H233 119.4(4)
C233 C234 C235 119.7(4)
C233 C234 H234 120.4(4)
C235 C234 H234 119.9(4)
C234 C235 C236 120.1(4)
C234 C235 H235 120.0(4)
C236 C235 H235 119.8(3)
C231 C236 C235 120.5(3)
C231 C236 H236 119.6(4)
C235 C236 H236 119.8(4)
Ru1 C1 C2 171.3(2)
C1 C2 C3 176.7(2)
Co2 C3 Co3 76.61(13)
Co2 C3 C2 136.3(2)
Co2 C3 C4 67.6(2)
Co3 C3 C2 137.4(2)
Co3 C3 C4 68.5(2)
C2 C3 C4 140.0(3)
Co2 C4 Co3 78.85(9)
Co2 C4 C3 72.25(18)
Co2 C4 C41 138.5(3)
Co3 C4 C3 71.44(17)
Co3 C4 C41 133.5(2)
C3 C4 C41 135.1(3)
C4 C41 C42 122.7(3)
C4 C41 C46 118.7(3)
C42 C41 C46 118.6(2)
C41 C42 C43 120.1(4)
C41 C42 H42 119.6(3)
C43 C42 H42 120.2(4)
C42 C43 C44 120.6(4)
C42 C43 H43 119.6(4)
C44 C43 H43 119.8(3)
C43 C44 C45 119.6(3)
C43 C44 H44 120.0(4)
C45 C44 H44 120.4(4)
C44 C45 C46 120.2(4)
C44 C45 H45 119.9(3)
C46 C45 H45 119.9(4)
C41 C46 C45 120.8(4)
C41 C46 H46 119.5(3)
C45 C46 H46 119.7(4)
Ru1 C01 C02 71.45(16)
Ru1 C01 C05 72.80(17)
Ru1 C01 H01 122.1(2)
C02 C01 C05 108.4(3)
C02 C01 H01 126.2(4)
C05 C01 H01 125.4(3)
Ru1 C02 C01 71.69(15)
Ru1 C02 C03 72.02(15)
Ru1 C02 H02 122.1(2)
C01 C02 C03 107.7(3)
C01 C02 H02 126.1(4)
C03 C02 H02 126.2(4)
Ru1 C03 C02 71.02(17)
Ru1 C03 C04 73.09(17)
Ru1 C03 H03 120.6(2)
C02 C03 C04 108.6(3)
C02 C03 H03 125.6(4)
C04 C03 H03 125.7(4)
Ru1 C04 C03 70.4(2)
Ru1 C04 C05 71.2(2)
Ru1 C04 H04 124.24(19)
C03 C04 C05 107.4(3)
C03 C04 H04 126.5(4)
C05 C04 H04 126.0(3)
Ru1 C05 C01 70.37(18)
Ru1 C05 C04 72.23(18)
Ru1 C05 H05 123.0(2)
C01 C05 C04 107.9(3)
C01 C05 H05 125.8(4)
C04 C05 H05 126.3(4)
Cl1 C0 Cl2 112.0(2)
Cl1 C0 H0a 109.0(3)
Cl1 C0 H0b 109.1(4)
Cl2 C0 H0a 109.3(4)
Cl2 C0 H0b 109.5(2)
H0a C0 H0b 107.9(4)

loop_
_geom_bond_atom_site_label_1
_geom_bond_atom_site_label_2
_geom_bond_distance
Ru1 P1 2.2948(7)
Ru1 P2 2.2873(9)
Ru1 C1 1.985(4)
Ru1 C01 2.228(3)
Ru1 C02 2.225(2)
Ru1 C03 2.238(3)
Ru1 C04 2.273(4)
Ru1 C05 2.260(3)
Co2 Co3 2.4758(7)
Co2 C21 1.824(3)
Co2 C22 1.797(4)
Co2 C23 1.826(4)
Co2 C3 2.001(4)
Co2 C4 1.942(3)
Co3 C31 1.816(3)
Co3 C32 1.783(4)
Co3 C33 1.832(4)
Co3 C3 1.993(4)
Co3 C4 1.956(3)
C21 O21 1.139(3)
C22 O22 1.128(5)
C23 O23 1.132(6)
O31 C31 1.140(3)
C32 O32 1.146(5)
C33 O33 1.135(5)
P1 C111 1.847(3)
P1 C121 1.852(3)
P1 C131 1.837(4)
C111 C112 1.397(5)
C111 C116 1.400(4)
C112 C113 1.399(4)
C112 H112 .962(3)
C113 C114 1.387(4)
C113 H113 .959(4)
C114 C115 1.382(5)
C114 H114 .961(3)
C115 C116 1.389(4)
C115 H115 .961(3)
C116 H116 .959(4)
C121 C122 1.395(5)
C121 C126 1.392(5)
C122 C123 1.395(5)
C122 H122 .968(4)
C123 C124 1.362(6)
C123 H123 .973(4)
C124 C125 1.374(6)
C124 H124 .969(4)
C125 C126 1.400(6)
C125 H125 .966(4)
C126 H126 .962(4)
C131 C132 1.394(5)
C131 C136 1.391(4)
C132 C133 1.391(6)
C132 H132 .969(3)
C133 C134 1.381(5)
C133 H133 .971(4)
C134 C135 1.386(5)
C134 H134 .959(4)
C135 C136 1.388(6)
C135 H135 .971(3)
C136 H136 .962(3)
P2 C211 1.831(3)
P2 C221 1.847(3)
P2 C231 1.838(4)
C211 C212 1.397(4)
C211 C216 1.398(5)
C212 C213 1.388(4)
C212 H212 .955(4)
C213 C214 1.383(6)
C213 H213 .960(3)
C214 C215 1.382(4)
C214 H214 .964(3)
C215 C216 1.389(4)
C215 H215 .963(4)
C216 H216 .959(3)
C221 C222 1.388(5)
C221 C226 1.404(5)
C222 C223 1.406(4)
C222 H222 .965(4)
C223 C224 1.384(5)
C223 H223 .968(4)
C224 C225 1.366(6)
C224 H224 .961(3)
C225 C226 1.399(4)
C225 H225 .965(4)
C226 H226 .964(4)
C231 C232 1.401(4)
C231 C236 1.386(5)
C232 C233 1.388(6)
C232 H232 .960(4)
C233 C234 1.385(6)
C233 H233 .954(3)
C234 C235 1.386(5)
C234 H234 .958(4)
C235 C236 1.394(6)
C235 H235 .962(4)
C236 H236 .965(3)
C1 C2 1.227(5)
C2 C3 1.394(5)
C3 C4 1.354(5)
C4 C41 1.460(3)
C41 C42 1.392(5)
C41 C46 1.397(5)
C42 C43 1.372(4)
C42 H42 .970(4)
C43 C44 1.391(6)
C43 H43 .963(4)
C44 C45 1.370(6)
C44 H44 .965(3)
C45 C46 1.373(4)
C45 H45 .967(4)
C46 H46 .963(4)
C01 C02 1.408(5)
C01 C05 1.418(6)
C01 H01 .964(4)
C02 C03 1.415(6)
C02 H02 .956(4)
C03 C04 1.413(5)
C03 H03 .962(3)
C04 C05 1.421(5)
C04 H04 .963(4)
C05 H05 .961(3)
Cl1 C0 1.753(5)
Cl2 C0 1.742(4)
C0 H0a .962(4)
C0 H0b .957(4)

loop_
_geom_contact_atom_site_label_1
_geom_contact_atom_site_label_2
_geom_contact_distance
_geom_contact_site_symmetry_2
Ru1 C121 3.424(3) .
Ru1 C122 3.593(4) .
Ru1 C131 3.433(3) .
Ru1 C211 3.573(3) .
Ru1 C221 3.356(3) .
Ru1 C222 3.637(3) .
Ru1 C231 3.563(3) .
Ru1 C2 3.203(4) .
Ru1 H122 3.1014(3) .
Ru1 H222 3.3259(3) .
Ru1 H236 3.1602(3) .
Ru1 H01 2.8591(4) .
Ru1 H02 2.8511(2) .
Ru1 H03 2.8512(3) .
Ru1 H04 2.9248(3) .
Ru1 H05 2.8978(4) .
Co2 O21 2.962(2) .
Co2 O22 2.924(3) .
Co2 O22 4.041(3) '2 655'
Co2 O23 2.957(3) .
Co2 O31 3.994(2) .
Co2 C31 3.191(3) .
Co2 C32 4.087(4) .
Co2 C33 3.367(4) .
Co2 C2 3.159(4) .
Co2 C41 3.186(3) .
Co2 C42 3.739(3) .
Co2 H42 3.4456(4) .
Co2 H03 3.7397(5) '1 655'
Co3 C21 3.363(4) .
Co3 C22 4.094(4) .
Co3 C23 3.217(4) .
Co3 O23 4.005(3) .
Co3 O31 2.956(2) .
Co3 O32 2.929(3) .
Co3 O33 2.964(3) .
Co3 C214 4.047(4) '2 656'
Co3 C2 3.164(4) .
Co3 C41 3.145(3) .
Co3 C42 4.056(3) .
Co3 C46 3.908(3) .
Co3 H214 3.4991(5) '2 656'
Co3 H225 3.7963(5) '1 655'
Co3 H46 3.8006(5) .
C21 C22 2.778(4) .
C21 C23 2.937(5) .
C21 C3 2.945(4) .
O21 Cl1 3.437(3) .
C22 C23 2.811(6) .
C22 C3 2.900(5) .
C22 C4 2.792(5) .
C23 C4 2.988(5) .
O23 H123 2.700(3) '2 655'
C31 C32 2.784(4) .
C31 C33 2.987(5) .
C32 C33 2.762(6) .
C32 C3 2.803(5) .
C32 C4 2.908(5) .
O32 H216 2.635(3) .
C33 C4 2.851(5) .
P1 C112 2.826(3) .
P1 C116 2.825(2) .
P1 C122 2.781(4) .
P1 C126 2.869(4) .
P1 C132 2.812(4) .
P1 C136 2.819(4) .
P1 C1 3.051(3) .
C111 C113 2.423(5) .
C111 C114 2.797(4) .
C111 C115 2.419(3) .
C111 C121 2.773(4) .
C111 C131 2.874(5) .
C111 H112 2.054(3) .
C111 H116 2.050(3) .
C112 C114 2.414(3) .
C112 C115 2.778(4) .
C112 C116 2.409(5) .
C112 H113 2.050(3) .
C113 C115 2.396(5) .
C113 C116 2.777(5) .
C113 H112 2.056(2) .
C113 H114 2.041(2) .
C114 C116 2.405(5) .
C114 H113 2.045(3) .
C114 H115 2.040(4) .
C115 Cl2 3.649(4) .
C115 H114 2.044(4) .
C115 H116 2.045(3) .
C116 Cl2 3.922(4) .
C116 H115 2.041(2) .
C121 C123 2.418(5) .
C121 C124 2.790(5) .
C121 C125 2.409(5) .
C121 C131 2.912(5) .
C121 H122 2.057(3) .
C121 H126 2.053(3) .
C122 C124 2.396(5) .
C122 C125 2.755(5) .
C122 C126 2.403(5) .
C122 H123 2.055(4) .
C123 C125 2.366(6) .
C123 C126 2.773(6) .
C123 Cl1 3.857(4) .
C123 H122 2.056(4) .
C123 H124 2.031(4) .
C124 C126 2.416(6) .
C124 Cl1 3.910(4) .
C124 H123 2.030(4) .
C124 H125 2.032(4) .
C125 H124 2.040(4) .
C125 H126 2.062(4) .
C126 H125 2.054(4) .
C131 C133 2.423(6) .
C131 C134 2.800(6) .
C131 C135 2.418(5) .
C131 H132 2.051(3) .
C131 H136 2.039(3) .
C132 C134 2.402(6) .
C132 C135 2.763(5) .
C132 C136 2.389(4) .
C132 H133 2.047(4) .
C133 C135 2.391(5) .
C133 C136 2.766(5) .
C133 H132 2.052(4) .
C133 H134 2.033(4) .
C134 C136 2.404(6) .
C134 H133 2.054(4) .
C134 H135 2.051(4) .
C135 H134 2.049(4) .
C135 H136 2.047(4) .
C136 H135 2.051(4) .
P2 C212 2.800(2) .
P2 C216 2.826(4) .
P2 C222 2.786(3) .
P2 C226 2.864(3) .
P2 C232 2.825(4) .
P2 C236 2.803(4) .
P2 C1 3.013(4) .
C211 C213 2.422(3) .
C211 C214 2.796(4) .
C211 C215 2.419(5) .
C211 C221 2.900(3) .
C211 C231 2.825(5) .
C211 H212 2.046(3) .
C211 H216 2.045(3) .
C212 C214 2.400(5) .
C212 C215 2.767(6) .
C212 C216 2.401(5) .
C212 H213 2.042(2) .
C213 C215 2.394(5) .
C213 C216 2.774(4) .
C213 H212 2.035(4) .
C213 H214 2.042(4) .
C214 C216 2.404(3) .
C214 H213 2.043(4) .
C214 H215 2.048(4) .
C215 H214 2.045(2) .
C215 H216 2.048(3) .
C216 H215 2.038(4) .
C221 C223 2.431(4) .
C221 C224 2.801(4) .
C221 C225 2.426(4) .
C221 C231 2.877(4) .
C221 H222 2.044(4) .
C221 H226 2.059(4) .
C222 C224 2.410(4) .
C222 C225 2.764(5) .
C222 C226 2.399(5) .
C222 H216 2.606(3) .
C222 H223 2.067(3) .
C223 C225 2.384(6) .
C223 C226 2.781(5) .
C223 Cl2 3.715(3) '1 445'
C223 H222 2.060(3) .
C223 H224 2.039(3) .
C224 C226 2.405(5) .
C224 Cl2 3.894(4) '1 445'
C224 H223 2.053(4) .
C224 H225 2.026(4) .
C225 H224 2.027(4) .
C225 H226 2.061(3) .
C226 H225 2.052(3) .
C231 C233 2.417(5) .
C231 C234 2.793(6) .
C231 C235 2.414(6) .
C231 H212 2.682(3) .
C231 H226 2.589(3) .
C231 H232 2.059(3) .
C231 H236 2.043(3) .
C232 C234 2.406(6) .
C232 C235 2.774(5) .
C232 C236 2.402(5) .
C232 H226 2.540(3) .
C232 H233 2.041(4) .
C233 C235 2.396(5) .
C233 C236 2.772(5) .
C233 H232 2.040(4) .
C233 H234 2.044(4) .
C234 C236 2.409(5) .
C234 H233 2.032(4) .
C234 H235 2.045(4) .
C235 H234 2.041(4) .
C235 H236 2.052(4) .
C236 H235 2.050(4) .
C1 C3 2.620(5) .
C1 H112 2.488(2) .
C1 H122 2.598(3) .
C1 H222 2.611(3) .
C2 C4 2.582(5) .
C2 H112 2.663(2) .
C3 C41 2.600(4) .
C4 C42 2.502(4) .
C4 C46 2.458(4) .
C4 H42 2.687(3) .
C4 H46 2.611(3) .
C41 C43 2.395(4) .
C41 C44 2.778(4) .
C41 C45 2.408(4) .
C41 H42 2.053(4) .
C41 H46 2.051(4) .
C42 C44 2.400(5) .
C42 C45 2.767(5) .
C42 C46 2.398(6) .
C42 Cl1 3.709(4) '2 655'
C42 H43 2.029(3) .
C43 C45 2.387(6) .
C43 C46 2.750(6) .
C43 Cl1 3.724(5) '2 655'
C43 H42 2.041(3) .
C43 H44 2.050(4) .
C44 C46 2.379(4) .
C44 H43 2.047(5) .
C44 H45 2.033(5) .
C45 Cl2 3.763(4) '1 445'
C45 H44 2.036(3) .
C45 H46 2.030(3) .
C46 H45 2.035(3) .
C01 C03 2.279(5) .
C01 C04 2.295(6) .
C01 H02 2.117(4) .
C01 H05 2.129(4) .
C02 C04 2.297(5) .
C02 C05 2.291(5) .
C02 H01 2.125(4) .
C02 H03 2.124(4) .
C03 C05 2.285(5) .
C03 H02 2.125(4) .
C03 H04 2.131(4) .
C04 H03 2.124(3) .
C04 H05 2.136(4) .
C05 H01 2.127(4) .
C05 H04 2.134(4) .
Cl1 Cl2 2.898(2) .
Cl1 H125 3.6231(16) '2 665'
Cl1 H133 3.6341(11) '1 655'
Cl1 H42 3.0995(15) '2 655'
Cl1 H43 3.1121(15) '2 655'
Cl1 H04 3.2745(17) '1 655'
Cl1 H0a 2.2576(17) .
Cl1 H0b 2.2557(14) .
Cl2 H115 3.5742(16) .
Cl2 H124 3.4326(15) '2 665'
Cl2 H133 3.5419(17) '1 655'
Cl2 H223 2.9662(11) '1 665'
Cl2 H224 3.3285(15) '1 665'
Cl2 H45 3.1137(15) '1 665'
Cl2 H0a 2.2509(11) .
Cl2 H0b 2.2497(14) .
H112 H113 2.35429(18) .
H113 H114 2.34473(15) .
H114 H115 2.34977(12) .
H115 H116 2.34189(18) .
H122 H123 2.3553(2) .
H123 H124 2.33488(15) .
H124 H125 2.33561(14) .
H124 H125 2.39268(16) '2 665'
H125 H126 2.3613(2) .
H132 H133 2.34396(12) .
H133 H134 2.3503(2) .
H134 H135 2.36178(15) .
H135 H136 2.35301(12) .
H212 H213 2.33301(17) .
H213 H214 2.34781(13) .
H214 H215 2.35782(13) .
H215 H216 2.34043(17) .
H216 H222 2.21703(16) .
H222 H223 2.36512(14) .
H223 H224 2.35201(17) .
H224 H225 2.32670(13) .
H225 H226 2.35927(14) .
H232 H233 2.34105(12) .
H233 H234 2.33853(12) .
H234 H235 2.3453(3) .
H235 H236 2.35248(12) .
H236 H04 2.3984(3) .
H42 H43 2.33745(12) .
H43 H44 2.3509(2) .
H44 H45 2.34033(15) .
H45 H46 2.33141(12) .
H01 H01 2.2198(2) 2
H0a H0b 1.55160(10) .
